data_7034112
loop_
_publ_author_name
'Anju, R. S.'
'Saha, Koushik'
'Mondal, Bijan'
'Roisnel, Thierry'
'Halet, Jean-Fran\,cois'
'Ghosh, Sundargopal'

_publ_section_title
;
 In search for new bonding modes of the methylenedithiolato ligand: novel
 tri- and tetra-metallic clusters.
;
_journal_issue 25
_journal_name_full 'Dalton transactions (Cambridge, England : 2003)'
_journal_page_first 11306
_journal_page_last 11313
_journal_paper_doi 10.1039/c5dt00179j
_journal_volume 44
_journal_year 2015
_chemical_formula_moiety '(C25 H32 O4 Re Ru2 S2) . 0.5(C H2 Cl2)'
_chemical_formula_sum 'C25.5 H33 Cl O4 Re Ru2 S2'
_chemical_formula_weight 891.43
_chemical_name_systematic
; 
 ? 
;
_space_group_IT_number 61
_symmetry_cell_setting orthorhombic
_symmetry_space_group_name_Hall '-P 2ac 2ab'
_symmetry_space_group_name_H-M 'P b c a'
_atom_sites_solution_hydrogens geom
_atom_sites_solution_primary direct
_atom_sites_solution_secondary difmap
_audit_creation_method SHELXL-97
_audit_update_record
;
2014-10-31 deposited with the CCDC.
2015-02-18 downloaded from the CCDC.
;
_cell_angle_alpha 90.00
_cell_angle_beta 90.00
_cell_angle_gamma 90.00
_cell_formula_units_Z 8
_cell_length_a 16.489(3)
_cell_length_b 18.360(4)
_cell_length_c 19.101(4)
_cell_measurement_reflns_used 3522
_cell_measurement_temperature 150(2)
_cell_measurement_theta_max 26.2
_cell_measurement_theta_min 2.6
_cell_volume 5783(2)
_computing_cell_refinement 'APEX2/SAINT (Bruker, 2004)'
_computing_data_collection 'APEX2 (Bruker, 2004)'
_computing_data_reduction 'SAINT/XPREP (Bruker, 2004)'
_computing_molecular_graphics 'ORTEP3 (Farrugia, 1997) and Mercury (Bruno et al., 2002)'
_computing_publication_material 'SHELXL-97 (Sheldrick, 2008)'
_computing_structure_refinement 'SHELXL-97 (Sheldrick, 2008)'
_computing_structure_solution 'SIR92 (Altornare et al., 1993)'
_diffrn_ambient_temperature 150(2)
_diffrn_measured_fraction_theta_full 0.997
_diffrn_measured_fraction_theta_max 0.997
_diffrn_measurement_device_type 'Bruker axs kappa apex2 CCD Diffractometer'
_diffrn_measurement_method '\w and \f scan'
_diffrn_radiation_monochromator graphite
_diffrn_radiation_source 'fine-focus sealed tube'
_diffrn_radiation_type MoK\a
_diffrn_radiation_wavelength 0.71073
_diffrn_reflns_av_R_equivalents 0.0884
_diffrn_reflns_av_sigmaI/netI 0.0629
_diffrn_reflns_limit_h_max 19
_diffrn_reflns_limit_h_min -19
_diffrn_reflns_limit_k_max 21
_diffrn_reflns_limit_k_min -21
_diffrn_reflns_limit_l_max 22
_diffrn_reflns_limit_l_min -22
_diffrn_reflns_number 31101
_diffrn_reflns_theta_full 24.99
_diffrn_reflns_theta_max 24.99
_diffrn_reflns_theta_min 2.91
_diffrn_standards_decay_% 0
_exptl_absorpt_coefficient_mu 5.474
_exptl_absorpt_correction_T_max 0.671
_exptl_absorpt_correction_T_min 0.557
_exptl_absorpt_correction_type multi-scan
_exptl_absorpt_process_details 'SADABS (Bruker, 1999)'
_exptl_crystal_colour green
_exptl_crystal_density_diffrn 2.048
_exptl_crystal_density_method 'not measured'
_exptl_crystal_description block
_exptl_crystal_F_000 3440
_exptl_crystal_size_max 0.15
_exptl_crystal_size_mid 0.10
_exptl_crystal_size_min 0.10
_refine_diff_density_max 2.171
_refine_diff_density_min -1.234
_refine_diff_density_rms 0.220
_refine_ls_extinction_coef 0.00012(4)
_refine_ls_extinction_expression Fc^*^=kFc[1+0.001xFc^2^\l^3^/sin(2\q)]^-1/4^
_refine_ls_extinction_method SHELXL
_refine_ls_goodness_of_fit_ref 1.106
_refine_ls_hydrogen_treatment constr
_refine_ls_matrix_type full
_refine_ls_number_parameters 345
_refine_ls_number_reflns 5076
_refine_ls_number_restraints 19
_refine_ls_restrained_S_all 1.110
_refine_ls_R_factor_all 0.0867
_refine_ls_R_factor_gt 0.0498
_refine_ls_shift/su_max 0.001
_refine_ls_shift/su_mean 0.000
_refine_ls_structure_factor_coef Fsqd
_refine_ls_weighting_details 'calc w=1/[\s^2^(Fo^2^)+(0.0320P)^2^+88.4378P] where P=(Fo^2^+2Fc^2^)/3'
_refine_ls_weighting_scheme calc
_refine_ls_wR_factor_gt 0.1031
_refine_ls_wR_factor_ref 0.1242
_reflns_number_gt 3582
_reflns_number_total 5076
_reflns_threshold_expression >2sigma(I)
_cod_data_source_file c5dt00179j2.cif
_cod_data_source_block shelxl
_cod_depositor_comments 'Adding full bibliography for 7034110--7034114.cif.'
_cod_original_sg_symbol_H-M Pbca
_cod_original_formula_sum 'C25.50 H33 Cl O4 Re Ru2 S2'
_cod_database_code 7034112

loop_
_symmetry_equiv_pos_as_xyz
'x, y, z'
'-x+1/2, -y, z+1/2'
'-x, y+1/2, -z+1/2'
'x+1/2, -y+1/2, -z'
'-x, -y, -z'
'x-1/2, y, -z-1/2'
'x, -y-1/2, z-1/2'
'-x-1/2, y-1/2, z'

loop_
_atom_site_label
_atom_site_type_symbol
_atom_site_fract_x
_atom_site_fract_y
_atom_site_fract_z
_atom_site_U_iso_or_equiv
_atom_site_adp_type
_atom_site_occupancy
_atom_site_symmetry_multiplicity
_atom_site_calc_flag
_atom_site_refinement_flags
_atom_site_disorder_assembly
_atom_site_disorder_group
C1 C 0.5619(8) 0.8763(7) 0.5978(7) 0.044(3) Uani 1 1 d . . .
H1A H 0.5878 0.9188 0.5762 0.066 Uiso 1 1 calc R . .
H1B H 0.5394 0.8449 0.5612 0.066 Uiso 1 1 calc R . .
H1C H 0.6022 0.8491 0.6249 0.066 Uiso 1 1 calc R . .
C2 C 0.4949(6) 0.9013(5) 0.6455(6) 0.026(3) Uani 1 1 d . . .
C3 C 0.5019(6) 0.9136(6) 0.7182(6) 0.027(3) Uani 1 1 d . . .
C4 C 0.4258(6) 0.9434(6) 0.7425(6) 0.024(2) Uani 1 1 d . . .
C5 C 0.3715(7) 0.9472(6) 0.6835(6) 0.025(3) Uani 1 1 d . . .
C6 C 0.4128(6) 0.9208(5) 0.6229(5) 0.021(2) Uani 1 1 d . . .
C7 C 0.5769(7) 0.9065(6) 0.7625(7) 0.035(3) Uani 1 1 d . . .
H7A H 0.6154 0.8735 0.7395 0.052 Uiso 1 1 calc R . .
H7B H 0.5622 0.8868 0.8085 0.052 Uiso 1 1 calc R . .
H7C H 0.6020 0.9545 0.7684 0.052 Uiso 1 1 calc R . .
C8 C 0.4104(7) 0.9760(6) 0.8131(6) 0.031(3) Uani 1 1 d . . .
H8A H 0.4504 0.9574 0.8466 0.047 Uiso 1 1 calc R . .
H8B H 0.3558 0.9628 0.8289 0.047 Uiso 1 1 calc R . .
H8C H 0.4149 1.0291 0.8102 0.047 Uiso 1 1 calc R . .
C9 C 0.2891(6) 0.9820(6) 0.6861(6) 0.028(3) Uani 1 1 d . . .
H9A H 0.2951 1.0348 0.6915 0.043 Uiso 1 1 calc R . .
H9B H 0.2586 0.9625 0.7260 0.043 Uiso 1 1 calc R . .
H9C H 0.2598 0.9715 0.6427 0.043 Uiso 1 1 calc R . .
C10 C 0.3828(8) 0.9221(7) 0.5497(6) 0.038(3) Uani 1 1 d . . .
H10A H 0.3234 0.9205 0.5496 0.057 Uiso 1 1 calc R . .
H10B H 0.4040 0.8798 0.5244 0.057 Uiso 1 1 calc R . .
H10C H 0.4012 0.9669 0.5267 0.057 Uiso 1 1 calc R . .
C11 C 0.4927(8) 0.5928(6) 0.8645(7) 0.039(3) Uani 1 1 d . . .
H11A H 0.5393 0.6153 0.8410 0.058 Uiso 1 1 calc R . .
H11B H 0.4701 0.5545 0.8346 0.058 Uiso 1 1 calc R . .
H11C H 0.5103 0.5716 0.9091 0.058 Uiso 1 1 calc R . .
C12 C 0.4294(6) 0.6494(6) 0.8779(5) 0.023(2) Uani 1 1 d . . .
C13 C 0.4451(6) 0.7232(6) 0.8977(5) 0.021(2) Uani 1 1 d . . .
C14 C 0.3690(7) 0.7581(6) 0.9111(6) 0.027(3) Uani 1 1 d . . .
C15 C 0.3064(7) 0.7056(6) 0.8978(6) 0.027(3) Uani 1 1 d . . .
C16 C 0.3427(7) 0.6381(6) 0.8776(6) 0.031(3) Uani 1 1 d . . .
C17 C 0.5275(7) 0.7557(6) 0.9096(7) 0.035(3) Uani 1 1 d . . .
H17A H 0.5432 0.7489 0.9586 0.053 Uiso 1 1 calc R . .
H17B H 0.5260 0.8078 0.8987 0.053 Uiso 1 1 calc R . .
H17C H 0.5670 0.7316 0.8791 0.053 Uiso 1 1 calc R . .
C18 C 0.3581(8) 0.8331(7) 0.9407(6) 0.039(3) Uani 1 1 d . . .
H18A H 0.3639 0.8313 0.9917 0.058 Uiso 1 1 calc R . .
H18B H 0.3040 0.8512 0.9287 0.058 Uiso 1 1 calc R . .
H18C H 0.3993 0.8657 0.9211 0.058 Uiso 1 1 calc R . .
C19 C 0.2170(7) 0.7183(9) 0.9123(6) 0.049(4) Uani 1 1 d . . .
H19A H 0.1852 0.6783 0.8924 0.073 Uiso 1 1 calc R . .
H19B H 0.2001 0.7644 0.8910 0.073 Uiso 1 1 calc R . .
H19C H 0.2080 0.7204 0.9630 0.073 Uiso 1 1 calc R . .
C20 C 0.2997(9) 0.5668(7) 0.8645(7) 0.045(3) Uani 1 1 d . . .
H20A H 0.2988 0.5381 0.9077 0.068 Uiso 1 1 calc R . .
H20B H 0.3283 0.5396 0.8279 0.068 Uiso 1 1 calc R . .
H20C H 0.2439 0.5764 0.8493 0.068 Uiso 1 1 calc R . .
C21 C 0.3196(6) 0.8195(6) 0.7739(6) 0.025(2) Uani 1 1 d . . .
C22 C 0.4568(7) 0.6576(6) 0.6451(6) 0.034(3) Uani 1 1 d . . .
H22A H 0.4605 0.6205 0.6077 0.041 Uiso 1 1 calc R . .
H22B H 0.5113 0.6647 0.6658 0.041 Uiso 1 1 calc R . .
C23 C 0.2285(7) 0.8009(7) 0.6262(7) 0.034(3) Uani 1 1 d . . .
C24 C 0.1937(8) 0.6984(7) 0.7264(7) 0.036(3) Uani 1 1 d . . .
C25 C 0.2366(8) 0.6559(7) 0.5966(7) 0.040(3) Uani 1 1 d . . .
O1 O 0.2688(4) 0.8546(4) 0.8009(4) 0.0298(19) Uani 1 1 d . . .
O2 O 0.1940(5) 0.8497(5) 0.6007(5) 0.043(2) Uani 1 1 d . . .
O3 O 0.1391(5) 0.6849(6) 0.7613(5) 0.056(3) Uani 1 1 d . . .
O4 O 0.2041(6) 0.6195(5) 0.5540(5) 0.049(2) Uani 1 1 d . . .
S1 S 0.38437(19) 0.63015(16) 0.71173(16) 0.0324(7) Uani 1 1 d . . .
S2 S 0.41695(18) 0.74353(16) 0.61070(15) 0.0291(7) Uani 1 1 d . . .
Ru1 Ru 0.40673(5) 0.83025(5) 0.70061(5) 0.0207(2) Uani 1 1 d . . .
Ru2 Ru 0.37626(5) 0.72161(5) 0.79827(5) 0.0212(2) Uani 1 1 d . . .
Re1 Re 0.28421(3) 0.71848(2) 0.66510(2) 0.02610(16) Uani 1 1 d . . .
C26 C 0.4334(11) 0.449(2) 0.501(2) 0.091(13) Uani 0.50 1 d PDU A -1
H26A H 0.4255 0.4223 0.4565 0.110 Uiso 0.50 1 calc PR A -1
H26B H 0.4416 0.4132 0.5389 0.110 Uiso 0.50 1 calc PR A -1
Cl1 Cl 0.3476(9) 0.5027(7) 0.5189(8) 0.131(5) Uani 0.50 1 d PDU A -1
Cl2 Cl 0.5198(8) 0.5069(10) 0.4943(10) 0.088(4) Uani 0.50 1 d PDU A -1

loop_
_atom_site_aniso_label
_atom_site_aniso_U_11
_atom_site_aniso_U_22
_atom_site_aniso_U_33
_atom_site_aniso_U_23
_atom_site_aniso_U_13
_atom_site_aniso_U_12
C1 0.045(8) 0.039(7) 0.047(8) 0.003(6) 0.019(7) -0.002(6)
C2 0.023(6) 0.015(5) 0.041(7) -0.002(5) 0.015(5) -0.001(4)
C3 0.018(6) 0.022(6) 0.040(7) 0.005(5) 0.005(5) 0.001(4)
C4 0.028(6) 0.023(6) 0.020(6) 0.009(5) -0.002(5) -0.005(5)
C5 0.025(6) 0.022(6) 0.029(7) -0.001(5) -0.004(5) 0.000(5)
C6 0.024(6) 0.017(5) 0.022(6) 0.005(4) 0.000(5) -0.011(4)
C7 0.022(6) 0.033(7) 0.049(8) 0.008(6) -0.008(6) 0.001(5)
C8 0.034(7) 0.025(6) 0.035(7) -0.014(5) -0.004(5) -0.002(5)
C9 0.026(6) 0.024(6) 0.035(7) 0.002(5) -0.005(5) 0.008(5)
C10 0.057(8) 0.035(7) 0.022(7) 0.005(5) -0.009(6) -0.009(6)
C11 0.042(8) 0.032(7) 0.042(8) 0.002(6) 0.004(6) 0.014(6)
C12 0.024(6) 0.027(6) 0.018(6) 0.000(5) -0.004(5) 0.005(5)
C13 0.016(5) 0.036(6) 0.012(5) -0.004(5) -0.008(4) 0.004(5)
C14 0.038(7) 0.026(6) 0.017(6) 0.005(5) 0.000(5) 0.009(5)
C15 0.029(6) 0.035(7) 0.016(6) 0.006(5) 0.006(5) 0.005(5)
C16 0.033(7) 0.033(7) 0.026(7) 0.008(5) -0.005(5) -0.006(5)
C17 0.035(7) 0.030(6) 0.041(8) 0.006(6) -0.011(6) -0.006(5)
C18 0.057(9) 0.038(7) 0.021(7) -0.002(5) 0.001(6) 0.014(6)
C19 0.026(6) 0.093(11) 0.027(7) 0.017(7) -0.005(6) 0.015(7)
C20 0.064(10) 0.029(7) 0.042(8) 0.013(6) -0.001(7) -0.016(6)
C21 0.017(6) 0.026(6) 0.031(6) -0.003(5) -0.003(5) 0.001(5)
C22 0.034(7) 0.029(6) 0.040(8) -0.008(5) 0.003(6) -0.004(5)
C23 0.017(6) 0.040(7) 0.046(8) 0.007(6) 0.004(5) -0.004(5)
C24 0.034(7) 0.039(7) 0.036(7) 0.008(6) -0.003(6) 0.002(6)
C25 0.042(8) 0.040(8) 0.040(8) 0.007(6) 0.006(6) -0.001(6)
O1 0.022(4) 0.039(5) 0.029(4) 0.013(4) 0.004(3) 0.003(3)
O2 0.035(5) 0.048(6) 0.047(6) 0.010(5) -0.007(4) -0.001(4)
O3 0.034(5) 0.097(8) 0.036(6) 0.010(5) 0.006(5) -0.021(5)
O4 0.054(6) 0.052(6) 0.041(6) -0.007(5) -0.005(5) -0.016(5)
S1 0.0387(18) 0.0255(15) 0.0331(17) 0.0009(12) -0.0047(14) -0.0032(13)
S2 0.0305(16) 0.0301(15) 0.0267(16) -0.0031(12) 0.0030(13) -0.0030(12)
Ru1 0.0204(4) 0.0202(4) 0.0214(5) 0.0000(4) 0.0013(4) 0.0000(3)
Ru2 0.0229(5) 0.0199(4) 0.0209(5) 0.0007(4) 0.0000(4) 0.0013(4)
Re1 0.0225(2) 0.0286(3) 0.0272(3) 0.0013(2) -0.0013(2) -0.0046(2)
C26 0.092(15) 0.087(15) 0.095(15) 0.009(10) 0.005(10) 0.003(10)
Cl1 0.131(8) 0.109(7) 0.153(9) 0.036(7) 0.035(7) -0.007(6)
Cl2 0.097(9) 0.089(7) 0.078(6) 0.003(5) -0.021(8) 0.018(8)

loop_
_atom_type_symbol
_atom_type_description
_atom_type_scat_dispersion_real
_atom_type_scat_dispersion_imag
_atom_type_scat_source
C C 0.0033 0.0016 'International Tables Vol C Tables 4.2.6.8 and 6.1.1.4'
H H 0.0000 0.0000 'International Tables Vol C Tables 4.2.6.8 and 6.1.1.4'
O O 0.0106 0.0060 'International Tables Vol C Tables 4.2.6.8 and 6.1.1.4'
S S 0.1246 0.1234 'International Tables Vol C Tables 4.2.6.8 and 6.1.1.4'
Cl Cl 0.1484 0.1585 'International Tables Vol C Tables 4.2.6.8 and 6.1.1.4'
Ru Ru -1.2594 0.8363 'International Tables Vol C Tables 4.2.6.8 and 6.1.1.4'
Re Re -1.0185 7.2310 'International Tables Vol C Tables 4.2.6.8 and 6.1.1.4'

loop_
_geom_angle_atom_site_label_1
_geom_angle_atom_site_label_2
_geom_angle_atom_site_label_3
_geom_angle
C2 C1 H1A 109.5
C2 C1 H1B 109.5
H1A C1 H1B 109.5
C2 C1 H1C 109.5
H1A C1 H1C 109.5
H1B C1 H1C 109.5
C3 C2 C6 109.0(9)
C3 C2 C1 125.7(11)
C6 C2 C1 125.2(11)
C3 C2 Ru1 71.4(6)
C6 C2 Ru1 71.2(5)
C1 C2 Ru1 126.1(8)
C2 C3 C4 107.8(9)
C2 C3 C7 127.4(10)
C4 C3 C7 124.4(11)
C2 C3 Ru1 71.5(6)
C4 C3 Ru1 72.3(6)
C7 C3 Ru1 127.4(8)
C5 C4 C3 107.8(10)
C5 C4 C8 125.5(10)
C3 C4 C8 126.0(10)
C5 C4 Ru1 71.3(6)
C3 C4 Ru1 69.9(6)
C8 C4 Ru1 131.8(7)
C6 C5 C4 108.8(9)
C6 C5 C9 127.1(10)
C4 C5 C9 123.7(10)
C6 C5 Ru1 70.8(6)
C4 C5 Ru1 71.3(6)
C9 C5 Ru1 129.5(8)
C5 C6 C2 106.6(9)
C5 C6 C10 126.9(10)
C2 C6 C10 126.0(10)
C5 C6 Ru1 72.1(6)
C2 C6 Ru1 70.3(6)
C10 C6 Ru1 128.6(7)
C3 C7 H7A 109.5
C3 C7 H7B 109.5
H7A C7 H7B 109.5
C3 C7 H7C 109.5
H7A C7 H7C 109.5
H7B C7 H7C 109.5
C4 C8 H8A 109.5
C4 C8 H8B 109.5
H8A C8 H8B 109.5
C4 C8 H8C 109.5
H8A C8 H8C 109.5
H8B C8 H8C 109.5
C5 C9 H9A 109.5
C5 C9 H9B 109.5
H9A C9 H9B 109.5
C5 C9 H9C 109.5
H9A C9 H9C 109.5
H9B C9 H9C 109.5
C6 C10 H10A 109.5
C6 C10 H10B 109.5
H10A C10 H10B 109.5
C6 C10 H10C 109.5
H10A C10 H10C 109.5
H10B C10 H10C 109.5
C12 C11 H11A 109.5
C12 C11 H11B 109.5
H11A C11 H11B 109.5
C12 C11 H11C 109.5
H11A C11 H11C 109.5
H11B C11 H11C 109.5
C13 C12 C16 108.4(9)
C13 C12 C11 125.3(10)
C16 C12 C11 126.2(10)
C13 C12 Ru2 71.6(6)
C16 C12 Ru2 71.9(6)
C11 C12 Ru2 125.3(8)
C12 C13 C14 108.2(9)
C12 C13 C17 125.4(10)
C14 C13 C17 126.1(10)
C12 C13 Ru2 70.6(6)
C14 C13 Ru2 73.1(6)
C17 C13 Ru2 126.8(8)
C13 C14 C15 107.3(9)
C13 C14 C18 125.6(11)
C15 C14 C18 126.7(10)
C13 C14 Ru2 69.6(6)
C15 C14 Ru2 70.7(6)
C18 C14 Ru2 129.7(8)
C16 C15 C14 109.2(10)
C16 C15 C19 126.1(11)
C14 C15 C19 124.2(11)
C16 C15 Ru2 70.7(6)
C14 C15 Ru2 72.1(6)
C19 C15 Ru2 129.3(8)
C15 C16 C12 106.8(10)
C15 C16 C20 126.9(11)
C12 C16 C20 126.1(11)
C15 C16 Ru2 72.0(6)
C12 C16 Ru2 70.0(6)
C20 C16 Ru2 127.0(8)
C13 C17 H17A 109.5
C13 C17 H17B 109.5
H17A C17 H17B 109.5
C13 C17 H17C 109.5
H17A C17 H17C 109.5
H17B C17 H17C 109.5
C14 C18 H18A 109.5
C14 C18 H18B 109.5
H18A C18 H18B 109.5
C14 C18 H18C 109.5
H18A C18 H18C 109.5
H18B C18 H18C 109.5
C15 C19 H19A 109.5
C15 C19 H19B 109.5
H19A C19 H19B 109.5
C15 C19 H19C 109.5
H19A C19 H19C 109.5
H19B C19 H19C 109.5
C16 C20 H20A 109.5
C16 C20 H20B 109.5
H20A C20 H20B 109.5
C16 C20 H20C 109.5
H20A C20 H20C 109.5
H20B C20 H20C 109.5
O1 C21 Ru1 139.4(9)
O1 C21 Ru2 134.1(9)
Ru1 C21 Ru2 85.4(4)
S1 C22 S2 104.7(6)
S1 C22 H22A 110.8
S2 C22 H22A 110.8
S1 C22 H22B 110.8
S2 C22 H22B 110.8
H22A C22 H22B 108.9
O2 C23 Re1 177.9(12)
O3 C24 Re1 177.8(12)
O4 C25 Re1 176.8(12)
C22 S1 Ru2 109.3(4)
C22 S1 Re1 90.3(4)
Ru2 S1 Re1 75.44(9)
C22 S2 Ru1 110.3(4)
C22 S2 Re1 90.4(4)
Ru1 S2 Re1 75.79(9)
C21 Ru1 C3 117.8(4)
C21 Ru1 C2 148.6(4)
C3 Ru1 C2 37.1(4)
C21 Ru1 C6 124.5(4)
C3 Ru1 C6 63.6(4)
C2 Ru1 C6 38.4(4)
C21 Ru1 C5 90.6(4)
C3 Ru1 C5 63.0(4)
C2 Ru1 C5 62.5(4)
C6 Ru1 C5 37.1(4)
C21 Ru1 C4 86.7(4)
C3 Ru1 C4 37.8(4)
C2 Ru1 C4 62.3(4)
C6 Ru1 C4 62.7(4)
C5 Ru1 C4 37.4(4)
C21 Ru1 S2 119.6(3)
C3 Ru1 S2 121.9(3)
C2 Ru1 S2 90.2(3)
C6 Ru1 S2 90.9(3)
C5 Ru1 S2 124.0(3)
C4 Ru1 S2 151.3(3)
C21 Ru1 Ru2 48.3(3)
C3 Ru1 Ru2 121.5(3)
C2 Ru1 Ru2 149.3(3)
C6 Ru1 Ru2 172.0(3)
C5 Ru1 Ru2 137.5(3)
C4 Ru1 Ru2 116.7(3)
S2 Ru1 Ru2 90.98(8)
C21 Ru1 Re1 66.7(3)
C3 Ru1 Re1 175.3(3)
C2 Ru1 Re1 138.3(3)
C6 Ru1 Re1 113.3(3)
C5 Ru1 Re1 116.9(3)
C4 Ru1 Re1 144.9(3)
S2 Ru1 Re1 53.91(7)
Ru2 Ru1 Re1 62.11(3)
C21 Ru2 C12 148.7(4)
C21 Ru2 C13 114.2(4)
C12 Ru2 C13 37.8(4)
C21 Ru2 C16 129.5(4)
C12 Ru2 C16 38.1(4)
C13 Ru2 C16 63.4(4)
C21 Ru2 C15 94.1(4)
C12 Ru2 C15 62.6(4)
C13 Ru2 C15 62.5(4)
C16 Ru2 C15 37.3(4)
C21 Ru2 C14 86.1(4)
C12 Ru2 C14 62.7(4)
C13 Ru2 C14 37.3(4)
C16 Ru2 C14 62.7(4)
C15 Ru2 C14 37.2(4)
C21 Ru2 S1 119.0(3)
C12 Ru2 S1 91.9(3)
C13 Ru2 S1 125.6(3)
C16 Ru2 S1 90.0(3)
C15 Ru2 S1 122.0(3)
C14 Ru2 S1 151.9(3)
C21 Ru2 Ru1 46.3(3)
C12 Ru2 Ru1 145.6(3)
C13 Ru2 Ru1 118.3(3)
C16 Ru2 Ru1 175.7(3)
C15 Ru2 Ru1 139.2(3)
C14 Ru2 Ru1 115.9(3)
S1 Ru2 Ru1 91.74(8)
C21 Ru2 Re1 66.1(3)
C12 Ru2 Re1 141.8(3)
C13 Ru2 Re1 179.7(3)
C16 Ru2 Re1 116.3(3)
C15 Ru2 Re1 117.5(3)
C14 Ru2 Re1 142.9(3)
S1 Ru2 Re1 54.12(8)
Ru1 Ru2 Re1 61.96(3)
C25 Re1 C23 90.7(5)
C25 Re1 C24 89.0(5)
C23 Re1 C24 90.9(5)
C25 Re1 S2 100.9(4)
C23 Re1 S2 96.6(3)
C24 Re1 S2 167.5(4)
C25 Re1 S1 97.2(4)
C23 Re1 S1 166.7(3)
C24 Re1 S1 99.9(4)
S2 Re1 S1 71.47(10)
C25 Re1 Ru1 148.8(4)
C23 Re1 Ru1 82.5(3)
C24 Re1 Ru1 121.4(4)
S2 Re1 Ru1 50.30(7)
S1 Re1 Ru1 85.21(7)
C25 Re1 Ru2 144.1(4)
C23 Re1 Ru2 124.2(4)
C24 Re1 Ru2 83.1(4)
S2 Re1 Ru2 84.46(7)
S1 Re1 Ru2 50.44(7)
Ru1 Re1 Ru2 55.93(3)
Cl1 C26 Cl2 109(2)
Cl1 C26 H26A 109.9
Cl2 C26 H26A 109.9
Cl1 C26 H26B 109.9
Cl2 C26 H26B 109.9
H26A C26 H26B 108.3

loop_
_geom_bond_atom_site_label_1
_geom_bond_atom_site_label_2
_geom_bond_distance
C1 C2 1.503(15)
C1 H1A 0.9800
C1 H1B 0.9800
C1 H1C 0.9800
C2 C3 1.412(16)
C2 C6 1.465(15)
C2 Ru1 2.219(10)
C3 C4 1.446(15)
C3 C7 1.504(15)
C3 Ru1 2.217(11)
C4 C5 1.442(15)
C4 C8 1.497(15)
C4 Ru1 2.248(11)
C5 C6 1.426(15)
C5 C9 1.503(14)
C5 Ru1 2.248(11)
C6 C10 1.484(15)
C6 Ru1 2.231(10)
C7 H7A 0.9800
C7 H7B 0.9800
C7 H7C 0.9800
C8 H8A 0.9800
C8 H8B 0.9800
C8 H8C 0.9800
C9 H9A 0.9800
C9 H9B 0.9800
C9 H9C 0.9800
C10 H10A 0.9800
C10 H10B 0.9800
C10 H10C 0.9800
C11 C12 1.495(14)
C11 H11A 0.9800
C11 H11B 0.9800
C11 H11C 0.9800
C12 C13 1.431(15)
C12 C16 1.446(15)
C12 Ru2 2.200(10)
C13 C14 1.432(15)
C13 C17 1.500(15)
C13 Ru2 2.213(9)
C14 C15 1.436(16)
C14 C18 1.498(15)
C14 Ru2 2.260(11)
C15 C16 1.428(16)
C15 C19 1.518(15)
C15 Ru2 2.242(10)
C16 C20 1.511(16)
C16 Ru2 2.225(11)
C17 H17A 0.9800
C17 H17B 0.9800
C17 H17C 0.9800
C18 H18A 0.9800
C18 H18B 0.9800
C18 H18C 0.9800
C19 H19A 0.9800
C19 H19B 0.9800
C19 H19C 0.9800
C20 H20A 0.9800
C20 H20B 0.9800
C20 H20C 0.9800
C21 O1 1.176(12)
C21 Ru1 2.015(11)
C21 Ru2 2.079(11)
C22 S1 1.817(12)
C22 S2 1.831(12)
C22 H22A 0.9900
C22 H22B 0.9900
C23 O2 1.167(14)
C23 Re1 1.920(12)
C24 O3 1.148(14)
C24 Re1 1.932(13)
C25 O4 1.180(15)
C25 Re1 1.911(14)
S1 Ru2 2.360(3)
S1 Re1 2.480(3)
S2 Ru1 2.348(3)
S2 Re1 2.466(3)
Ru1 Ru2 2.7767(13)
Ru1 Re1 2.9585(10)
Ru2 Re1 2.9626(11)
C26 Cl1 1.76(3)
C26 Cl2 1.78(3)
C26 H26A 0.9900
C26 H26B 0.9900

loop_
_geom_hbond_atom_site_label_D
_geom_hbond_atom_site_label_H
_geom_hbond_atom_site_label_A
_geom_hbond_distance_DH
_geom_hbond_distance_HA
_geom_hbond_distance_DA
_geom_hbond_angle_DHA
_geom_hbond_site_symmetry_A
C22 H22B O3 0.99 2.55 3.532(15) 170.3 6_657

loop_
_geom_torsion_atom_site_label_1
_geom_torsion_atom_site_label_2
_geom_torsion_atom_site_label_3
_geom_torsion_atom_site_label_4
_geom_torsion
C6 C2 C3 C4 -2.0(11)
C1 C2 C3 C4 174.8(10)
Ru1 C2 C3 C4 -63.6(7)
C6 C2 C3 C7 -175.0(10)
C1 C2 C3 C7 1.8(18)
Ru1 C2 C3 C7 123.4(11)
C6 C2 C3 Ru1 61.6(7)
C1 C2 C3 Ru1 -121.6(11)
C2 C3 C4 C5 1.6(12)
C7 C3 C4 C5 174.8(10)
Ru1 C3 C4 C5 -61.6(7)
C2 C3 C4 C8 -169.1(10)
C7 C3 C4 C8 4.1(17)
Ru1 C3 C4 C8 127.8(10)
C2 C3 C4 Ru1 63.1(7)
C7 C3 C4 Ru1 -123.6(10)
C3 C4 C5 C6 -0.5(12)
C8 C4 C5 C6 170.3(10)
Ru1 C4 C5 C6 -61.2(7)
C3 C4 C5 C9 -173.8(10)
C8 C4 C5 C9 -3.0(17)
Ru1 C4 C5 C9 125.5(10)
C3 C4 C5 Ru1 60.7(7)
C8 C4 C5 Ru1 -128.5(10)
C4 C5 C6 C2 -0.7(11)
C9 C5 C6 C2 172.3(10)
Ru1 C5 C6 C2 -62.2(7)
C4 C5 C6 C10 -173.2(10)
C9 C5 C6 C10 -0.3(17)
Ru1 C5 C6 C10 125.2(11)
C4 C5 C6 Ru1 61.5(7)
C9 C5 C6 Ru1 -125.5(11)
C3 C2 C6 C5 1.7(11)
C1 C2 C6 C5 -175.1(10)
Ru1 C2 C6 C5 63.4(7)
C3 C2 C6 C10 174.3(10)
C1 C2 C6 C10 -2.5(17)
Ru1 C2 C6 C10 -124.0(10)
C3 C2 C6 Ru1 -61.7(7)
C1 C2 C6 Ru1 121.5(11)
C16 C12 C13 C14 1.0(12)
C11 C12 C13 C14 -175.4(10)
Ru2 C12 C13 C14 63.9(7)
C16 C12 C13 C17 175.2(10)
C11 C12 C13 C17 -1.2(18)
Ru2 C12 C13 C17 -121.9(11)
C16 C12 C13 Ru2 -62.9(8)
C11 C12 C13 Ru2 120.8(11)
C12 C13 C14 C15 -1.3(12)
C17 C13 C14 C15 -175.4(10)
Ru2 C13 C14 C15 61.0(7)
C12 C13 C14 C18 172.9(10)
C17 C13 C14 C18 -1.3(17)
Ru2 C13 C14 C18 -124.9(11)
C12 C13 C14 Ru2 -62.2(7)
C17 C13 C14 Ru2 123.6(11)
C13 C14 C15 C16 1.1(12)
C18 C14 C15 C16 -173.0(11)
Ru2 C14 C15 C16 61.3(8)
C13 C14 C15 C19 173.9(10)
C18 C14 C15 C19 -0.2(17)
Ru2 C14 C15 C19 -125.9(11)
C13 C14 C15 Ru2 -60.2(7)
C18 C14 C15 Ru2 125.7(11)
C14 C15 C16 C12 -0.4(12)
C19 C15 C16 C12 -173.1(10)
Ru2 C15 C16 C12 61.7(7)
C14 C15 C16 C20 174.7(11)
C19 C15 C16 C20 2.0(19)
Ru2 C15 C16 C20 -123.2(12)
C14 C15 C16 Ru2 -62.1(7)
C19 C15 C16 Ru2 125.2(11)
C13 C12 C16 C15 -0.4(12)
C11 C12 C16 C15 176.0(11)
Ru2 C12 C16 C15 -63.0(7)
C13 C12 C16 C20 -175.5(11)
C11 C12 C16 C20 0.8(18)
Ru2 C12 C16 C20 121.8(12)
C13 C12 C16 Ru2 62.7(7)
C11 C12 C16 Ru2 -121.0(11)
S2 C22 S1 Ru2 -59.3(6)
S2 C22 S1 Re1 15.3(5)
S1 C22 S2 Ru1 59.6(6)
S1 C22 S2 Re1 -15.4(5)
O1 C21 Ru1 C3 59.4(14)
Ru2 C21 Ru1 C3 -108.7(4)
O1 C21 Ru1 C2 29.5(18)
Ru2 C21 Ru1 C2 -138.6(7)
O1 C21 Ru1 C6 -16.2(15)
Ru2 C21 Ru1 C6 175.7(3)
O1 C21 Ru1 C5 -0.1(13)
Ru2 C21 Ru1 C5 -168.2(4)
O1 C21 Ru1 C4 37.2(13)
Ru2 C21 Ru1 C4 -130.9(4)
O1 C21 Ru1 S2 -130.5(12)
Ru2 C21 Ru1 S2 61.4(4)
O1 C21 Ru1 Ru2 168.1(15)
O1 C21 Ru1 Re1 -119.3(14)
Ru2 C21 Ru1 Re1 72.6(3)
C2 C3 Ru1 C21 -154.5(6)
C4 C3 Ru1 C21 -38.1(8)
C7 C3 Ru1 C21 82.1(11)
C4 C3 Ru1 C2 116.4(9)
C7 C3 Ru1 C2 -123.4(13)
C2 C3 Ru1 C6 -37.6(6)
C4 C3 Ru1 C6 78.8(6)
C7 C3 Ru1 C6 -161.0(11)
C2 C3 Ru1 C5 -79.3(7)
C4 C3 Ru1 C5 37.1(6)
C7 C3 Ru1 C5 157.2(11)
C2 C3 Ru1 C4 -116.4(9)
C7 C3 Ru1 C4 120.2(13)
C2 C3 Ru1 S2 35.7(7)
C4 C3 Ru1 S2 152.1(5)
C7 C3 Ru1 S2 -87.7(10)
C2 C3 Ru1 Ru2 149.5(5)
C4 C3 Ru1 Ru2 -94.1(6)
C7 C3 Ru1 Ru2 26.1(11)
C2 C3 Ru1 Re1 11(4)
C4 C3 Ru1 Re1 127(3)
C7 C3 Ru1 Re1 -113(3)
C3 C2 Ru1 C21 46.9(11)
C6 C2 Ru1 C21 -71.6(10)
C1 C2 Ru1 C21 168.1(10)
C6 C2 Ru1 C3 -118.5(9)
C1 C2 Ru1 C3 121.1(13)
C3 C2 Ru1 C6 118.5(9)
C1 C2 Ru1 C6 -120.3(13)
C3 C2 Ru1 C5 80.8(6)
C6 C2 Ru1 C5 -37.8(6)
C1 C2 Ru1 C5 -158.1(12)
C3 C2 Ru1 C4 38.3(6)
C6 C2 Ru1 C4 -80.2(6)
C1 C2 Ru1 C4 159.4(12)
C3 C2 Ru1 S2 -150.3(6)
C6 C2 Ru1 S2 91.2(6)
C1 C2 Ru1 S2 -29.2(11)
C3 C2 Ru1 Ru2 -58.0(8)
C6 C2 Ru1 Ru2 -176.5(5)
C1 C2 Ru1 Ru2 63.2(13)
C3 C2 Ru1 Re1 -178.7(5)
C6 C2 Ru1 Re1 62.8(7)
C1 C2 Ru1 Re1 -57.5(12)
C5 C6 Ru1 C21 27.4(8)
C2 C6 Ru1 C21 143.2(6)
C10 C6 Ru1 C21 -95.9(11)
C5 C6 Ru1 C3 -79.5(6)
C2 C6 Ru1 C3 36.3(6)
C10 C6 Ru1 C3 157.3(12)
C5 C6 Ru1 C2 -115.8(9)
C10 C6 Ru1 C2 120.9(13)
C2 C6 Ru1 C5 115.8(9)
C10 C6 Ru1 C5 -123.3(13)
C5 C6 Ru1 C4 -36.9(6)
C2 C6 Ru1 C4 78.9(6)
C10 C6 Ru1 C4 -160.2(12)
C5 C6 Ru1 S2 155.0(6)
C2 C6 Ru1 S2 -89.3(6)
C10 C6 Ru1 S2 31.7(10)
C5 C6 Ru1 Ru2 51(2)
C2 C6 Ru1 Ru2 167.0(16)
C10 C6 Ru1 Ru2 -72(2)
C5 C6 Ru1 Re1 104.3(6)
C2 C6 Ru1 Re1 -139.9(5)
C10 C6 Ru1 Re1 -18.9(11)
C6 C5 Ru1 C21 -157.7(6)
C4 C5 Ru1 C21 83.8(7)
C9 C5 Ru1 C21 -35.0(10)
C6 C5 Ru1 C3 81.1(7)
C4 C5 Ru1 C3 -37.4(6)
C9 C5 Ru1 C3 -156.2(11)
C6 C5 Ru1 C2 39.1(6)
C4 C5 Ru1 C2 -79.4(7)
C9 C5 Ru1 C2 161.9(11)
C4 C5 Ru1 C6 -118.5(9)
C9 C5 Ru1 C6 122.7(12)
C6 C5 Ru1 C4 118.5(9)
C9 C5 Ru1 C4 -118.7(12)
C6 C5 Ru1 S2 -30.7(7)
C4 C5 Ru1 S2 -149.2(5)
C9 C5 Ru1 S2 92.0(10)
C6 C5 Ru1 Ru2 -170.8(4)
C4 C5 Ru1 Ru2 70.7(7)
C9 C5 Ru1 Ru2 -48.0(11)
C6 C5 Ru1 Re1 -93.7(6)
C4 C5 Ru1 Re1 147.8(5)
C9 C5 Ru1 Re1 29.1(11)
C5 C4 Ru1 C21 -95.3(7)
C3 C4 Ru1 C21 146.8(7)
C8 C4 Ru1 C21 25.9(10)
C5 C4 Ru1 C3 117.9(9)
C8 C4 Ru1 C3 -120.9(13)
C5 C4 Ru1 C2 80.2(7)
C3 C4 Ru1 C2 -37.6(6)
C8 C4 Ru1 C2 -158.6(12)
C5 C4 Ru1 C6 36.6(6)
C3 C4 Ru1 C6 -81.2(7)
C8 C4 Ru1 C6 157.9(11)
C3 C4 Ru1 C5 -117.9(9)
C8 C4 Ru1 C5 121.2(13)
C5 C4 Ru1 S2 62.0(9)
C3 C4 Ru1 S2 -55.8(9)
C8 C4 Ru1 S2 -176.8(7)
C5 C4 Ru1 Ru2 -134.4(6)
C3 C4 Ru1 Ru2 107.7(6)
C8 C4 Ru1 Ru2 -13.2(11)
C5 C4 Ru1 Re1 -55.6(8)
C3 C4 Ru1 Re1 -173.5(5)
C8 C4 Ru1 Re1 65.6(12)
C22 S2 Ru1 C21 -72.2(5)
Re1 S2 Ru1 C21 12.8(4)
C22 S2 Ru1 C3 97.4(5)
Re1 S2 Ru1 C3 -177.6(3)
C22 S2 Ru1 C2 118.0(5)
Re1 S2 Ru1 C2 -157.0(3)
C22 S2 Ru1 C6 156.4(5)
Re1 S2 Ru1 C6 -118.5(3)
C22 S2 Ru1 C5 174.4(5)
Re1 S2 Ru1 C5 -100.6(3)
C22 S2 Ru1 C4 134.0(7)
Re1 S2 Ru1 C4 -140.9(6)
C22 S2 Ru1 Ru2 -31.3(4)
Re1 S2 Ru1 Ru2 53.74(6)
C22 S2 Ru1 Re1 -85.1(4)
O1 C21 Ru2 C12 -40.5(16)
Ru1 C21 Ru2 C12 128.8(7)
O1 C21 Ru2 C13 -62.4(12)
Ru1 C21 Ru2 C13 106.8(4)
O1 C21 Ru2 C16 12.2(14)
Ru1 C21 Ru2 C16 -178.5(4)
O1 C21 Ru2 C15 -0.8(12)
Ru1 C21 Ru2 C15 168.4(4)
O1 C21 Ru2 C14 -37.2(12)
Ru1 C21 Ru2 C14 132.0(4)
O1 C21 Ru2 S1 129.5(11)
Ru1 C21 Ru2 S1 -61.3(4)
O1 C21 Ru2 Ru1 -169.2(14)
O1 C21 Ru2 Re1 117.5(12)
Ru1 C21 Ru2 Re1 -73.3(3)
C13 C12 Ru2 C21 -33.8(11)
C16 C12 Ru2 C21 83.5(10)
C11 C12 Ru2 C21 -154.5(9)
C16 C12 Ru2 C13 117.3(9)
C11 C12 Ru2 C13 -120.7(12)
C13 C12 Ru2 C16 -117.3(9)
C11 C12 Ru2 C16 122.0(12)
C13 C12 Ru2 C15 -79.6(7)
C16 C12 Ru2 C15 37.8(7)
C11 C12 Ru2 C15 159.7(11)
C13 C12 Ru2 C14 -37.5(6)
C16 C12 Ru2 C14 79.9(7)
C11 C12 Ru2 C14 -158.2(11)
C13 C12 Ru2 S1 155.0(6)
C16 C12 Ru2 S1 -87.7(6)
C11 C12 Ru2 S1 34.3(9)
C13 C12 Ru2 Ru1 59.1(8)
C16 C12 Ru2 Ru1 176.5(5)
C11 C12 Ru2 Ru1 -61.5(11)
C13 C12 Ru2 Re1 179.9(4)
C16 C12 Ru2 Re1 -62.7(8)
C11 C12 Ru2 Re1 59.3(11)
C12 C13 Ru2 C21 161.5(6)
C14 C13 Ru2 C21 44.6(8)
C17 C13 Ru2 C21 -78.2(10)
C14 C13 Ru2 C12 -117.0(9)
C17 C13 Ru2 C12 120.3(12)
C12 C13 Ru2 C16 37.8(6)
C14 C13 Ru2 C16 -79.1(7)
C17 C13 Ru2 C16 158.1(11)
C12 C13 Ru2 C15 79.9(7)
C14 C13 Ru2 C15 -37.1(6)
C17 C13 Ru2 C15 -159.9(11)
C12 C13 Ru2 C14 117.0(9)
C17 C13 Ru2 C14 -122.8(12)
C12 C13 Ru2 S1 -31.3(7)
C14 C13 Ru2 S1 -148.2(5)
C17 C13 Ru2 S1 89.0(10)
C12 C13 Ru2 Ru1 -146.6(5)
C14 C13 Ru2 Ru1 96.5(6)
C17 C13 Ru2 Ru1 -26.3(10)
C12 C13 Ru2 Re1 -8(47)
C14 C13 Ru2 Re1 -125(46)
C17 C13 Ru2 Re1 113(46)
C15 C16 Ru2 C21 -21.8(9)
C12 C16 Ru2 C21 -138.1(6)
C20 C16 Ru2 C21 101.2(12)
C15 C16 Ru2 C12 116.2(10)
C20 C16 Ru2 C12 -120.8(14)
C15 C16 Ru2 C13 78.7(7)
C12 C16 Ru2 C13 -37.5(6)
C20 C16 Ru2 C13 -158.3(12)
C12 C16 Ru2 C15 -116.2(10)
C20 C16 Ru2 C15 123.0(14)
C15 C16 Ru2 C14 36.6(6)
C12 C16 Ru2 C14 -79.6(7)
C20 C16 Ru2 C14 159.6(13)
C15 C16 Ru2 S1 -150.8(6)
C12 C16 Ru2 S1 93.0(6)
C20 C16 Ru2 S1 -27.8(11)
C15 C16 Ru2 Ru1 -36(4)
C12 C16 Ru2 Ru1 -152(4)
C20 C16 Ru2 Ru1 87(4)
C15 C16 Ru2 Re1 -101.6(6)
C12 C16 Ru2 Re1 142.2(5)
C20 C16 Ru2 Re1 21.4(12)
C16 C15 Ru2 C21 163.3(7)
C14 C15 Ru2 C21 -78.0(7)
C19 C15 Ru2 C21 41.9(12)
C16 C15 Ru2 C12 -38.6(6)
C14 C15 Ru2 C12 80.1(7)
C19 C15 Ru2 C12 -160.0(13)
C16 C15 Ru2 C13 -81.5(7)
C14 C15 Ru2 C13 37.2(6)
C19 C15 Ru2 C13 157.1(13)
C14 C15 Ru2 C16 118.7(9)
C19 C15 Ru2 C16 -121.4(14)
C16 C15 Ru2 C14 -118.7(9)
C19 C15 Ru2 C14 119.9(14)
C16 C15 Ru2 S1 35.1(7)
C14 C15 Ru2 S1 153.8(5)
C19 C15 Ru2 S1 -86.2(11)
C16 C15 Ru2 Ru1 176.1(5)
C14 C15 Ru2 Ru1 -65.2(7)
C19 C15 Ru2 Ru1 54.8(13)
C16 C15 Ru2 Re1 98.1(6)
C14 C15 Ru2 Re1 -143.2(5)
C19 C15 Ru2 Re1 -23.2(12)
C13 C14 Ru2 C21 -140.1(7)
C15 C14 Ru2 C21 102.1(7)
C18 C14 Ru2 C21 -20.2(11)
C13 C14 Ru2 C12 38.0(6)
C15 C14 Ru2 C12 -79.9(7)
C18 C14 Ru2 C12 157.9(12)
C15 C14 Ru2 C13 -117.9(9)
C18 C14 Ru2 C13 119.9(14)
C13 C14 Ru2 C16 81.1(7)
C15 C14 Ru2 C16 -36.7(6)
C18 C14 Ru2 C16 -158.9(12)
C13 C14 Ru2 C15 117.9(9)
C18 C14 Ru2 C15 -122.2(14)
C13 C14 Ru2 S1 65.3(10)
C15 C14 Ru2 S1 -52.6(10)
C18 C14 Ru2 S1 -174.8(8)
C13 C14 Ru2 Ru1 -103.4(6)
C15 C14 Ru2 Ru1 138.7(5)
C18 C14 Ru2 Ru1 16.5(12)
C13 C14 Ru2 Re1 179.5(5)
C15 C14 Ru2 Re1 61.7(8)
C18 C14 Ru2 Re1 -60.5(13)
C22 S1 Ru2 C21 71.6(6)
Re1 S1 Ru2 C21 -13.5(4)
C22 S1 Ru2 C12 -113.7(5)
Re1 S1 Ru2 C12 161.2(3)
C22 S1 Ru2 C13 -95.1(6)
Re1 S1 Ru2 C13 179.8(3)
C22 S1 Ru2 C16 -151.7(5)
Re1 S1 Ru2 C16 123.2(3)
C22 S1 Ru2 C15 -172.2(5)
Re1 S1 Ru2 C15 102.7(3)
C22 S1 Ru2 C14 -137.7(8)
Re1 S1 Ru2 C14 137.2(6)
C22 S1 Ru2 Ru1 32.1(4)
Re1 S1 Ru2 Ru1 -52.95(6)
C22 S1 Ru2 Re1 85.1(4)
C3 Ru1 Ru2 C21 100.8(5)
C2 Ru1 Ru2 C21 137.6(7)
C6 Ru1 Ru2 C21 -26(2)
C5 Ru1 Ru2 C21 17.6(6)
C4 Ru1 Ru2 C21 57.6(5)
S2 Ru1 Ru2 C21 -130.2(4)
Re1 Ru1 Ru2 C21 -82.7(4)
C21 Ru1 Ru2 C12 -134.3(6)
C3 Ru1 Ru2 C12 -33.5(6)
C2 Ru1 Ru2 C12 3.4(7)
C6 Ru1 Ru2 C12 -161(2)
C5 Ru1 Ru2 C12 -116.6(6)
C4 Ru1 Ru2 C12 -76.7(6)
S2 Ru1 Ru2 C12 95.5(5)
Re1 Ru1 Ru2 C12 143.0(5)
C21 Ru1 Ru2 C13 -97.5(5)
C3 Ru1 Ru2 C13 3.3(4)
C2 Ru1 Ru2 C13 40.1(6)
C6 Ru1 Ru2 C13 -124.0(19)
C5 Ru1 Ru2 C13 -79.9(5)
C4 Ru1 Ru2 C13 -39.9(4)
S2 Ru1 Ru2 C13 132.3(3)
Re1 Ru1 Ru2 C13 179.7(3)
C21 Ru1 Ru2 C16 15(4)
C3 Ru1 Ru2 C16 116(4)
C2 Ru1 Ru2 C16 153(4)
C6 Ru1 Ru2 C16 -11(5)
C5 Ru1 Ru2 C16 33(4)
C4 Ru1 Ru2 C16 73(4)
S2 Ru1 Ru2 C16 -115(4)
Re1 Ru1 Ru2 C16 -68(4)
C21 Ru1 Ru2 C15 -17.9(6)
C3 Ru1 Ru2 C15 82.9(6)
C2 Ru1 Ru2 C15 119.8(7)
C6 Ru1 Ru2 C15 -44(2)
C5 Ru1 Ru2 C15 -0.2(6)
C4 Ru1 Ru2 C15 39.7(5)
S2 Ru1 Ru2 C15 -148.1(5)
Re1 Ru1 Ru2 C15 -100.6(5)
C21 Ru1 Ru2 C14 -55.5(5)
C3 Ru1 Ru2 C14 45.3(5)
C2 Ru1 Ru2 C14 82.2(6)
C6 Ru1 Ru2 C14 -82(2)
C5 Ru1 Ru2 C14 -37.8(5)
C4 Ru1 Ru2 C14 2.1(4)
S2 Ru1 Ru2 C14 174.3(3)
Re1 Ru1 Ru2 C14 -138.2(3)
C21 Ru1 Ru2 S1 129.8(4)
C3 Ru1 Ru2 S1 -129.4(3)
C2 Ru1 Ru2 S1 -92.5(5)
C6 Ru1 Ru2 S1 103.3(19)
C5 Ru1 Ru2 S1 147.5(4)
C4 Ru1 Ru2 S1 -172.6(3)
S2 Ru1 Ru2 S1 -0.38(11)
Re1 Ru1 Ru2 S1 47.11(8)
C21 Ru1 Ru2 Re1 82.7(4)
C3 Ru1 Ru2 Re1 -176.5(3)
C2 Ru1 Ru2 Re1 -139.6(5)
C6 Ru1 Ru2 Re1 56.2(19)
C5 Ru1 Ru2 Re1 100.4(4)
C4 Ru1 Ru2 Re1 140.3(3)
S2 Ru1 Ru2 Re1 -47.49(7)
O4 C25 Re1 C23 -25(20)
O4 C25 Re1 C24 66(20)
O4 C25 Re1 S2 -122(20)
O4 C25 Re1 S1 166(20)
O4 C25 Re1 Ru1 -102(20)
O4 C25 Re1 Ru2 142(20)
O2 C23 Re1 C25 -11(29)
O2 C23 Re1 C24 -100(29)
O2 C23 Re1 S2 90(29)
O2 C23 Re1 S1 116(29)
O2 C23 Re1 Ru1 139(29)
O2 C23 Re1 Ru2 178(100)
O3 C24 Re1 C25 6(31)
O3 C24 Re1 C23 97(31)
O3 C24 Re1 S2 -136(30)
O3 C24 Re1 S1 -91(31)
O3 C24 Re1 Ru1 179(100)
O3 C24 Re1 Ru2 -139(32)
C22 S2 Re1 C25 -82.6(6)
Ru1 S2 Re1 C25 166.5(4)
C22 S2 Re1 C23 -174.6(6)
Ru1 S2 Re1 C23 74.5(4)
C22 S2 Re1 C24 59.0(18)
Ru1 S2 Re1 C24 -51.9(17)
C22 S2 Re1 S1 11.5(4)
Ru1 S2 Re1 S1 -99.43(10)
C22 S2 Re1 Ru1 110.9(4)
C22 S2 Re1 Ru2 61.5(4)
Ru1 S2 Re1 Ru2 -49.39(6)
C22 S1 Re1 C25 87.5(5)
Ru2 S1 Re1 C25 -162.6(4)
C22 S1 Re1 C23 -38.6(18)
Ru2 S1 Re1 C23 71.2(17)
C22 S1 Re1 C24 177.8(5)
Ru2 S1 Re1 C24 -72.4(4)
C22 S1 Re1 S2 -11.5(4)
Ru2 S1 Re1 S2 98.32(10)
C22 S1 Re1 Ru1 -61.2(4)
Ru2 S1 Re1 Ru1 48.71(6)
C22 S1 Re1 Ru2 -109.9(4)
C21 Ru1 Re1 C25 165.9(8)
C3 Ru1 Re1 C25 0(3)
C2 Ru1 Re1 C25 9.7(9)
C6 Ru1 Re1 C25 46.8(8)
C5 Ru1 Re1 C25 87.7(8)
C4 Ru1 Re1 C25 122.0(9)
S2 Ru1 Re1 C25 -26.3(8)
Ru2 Ru1 Re1 C25 -140.5(7)
C21 Ru1 Re1 C23 87.1(5)
C3 Ru1 Re1 C23 -79(3)
C2 Ru1 Re1 C23 -69.1(6)
C6 Ru1 Re1 C23 -32.0(5)
C5 Ru1 Re1 C23 8.9(5)
C4 Ru1 Re1 C23 43.2(6)
S2 Ru1 Re1 C23 -105.1(4)
Ru2 Ru1 Re1 C23 140.7(4)
C21 Ru1 Re1 C24 0.6(5)
C3 Ru1 Re1 C24 -165(3)
C2 Ru1 Re1 C24 -155.5(6)
C6 Ru1 Re1 C24 -118.5(5)
C5 Ru1 Re1 C24 -77.5(5)
C4 Ru1 Re1 C24 -43.3(6)
S2 Ru1 Re1 C24 168.5(4)
Ru2 Ru1 Re1 C24 54.3(4)
C21 Ru1 Re1 S2 -167.9(3)
C3 Ru1 Re1 S2 26(3)
C2 Ru1 Re1 S2 36.0(4)
C6 Ru1 Re1 S2 73.0(3)
C5 Ru1 Re1 S2 114.0(3)
C4 Ru1 Re1 S2 148.2(5)
Ru2 Ru1 Re1 S2 -114.20(10)
C21 Ru1 Re1 S1 -98.0(3)
C3 Ru1 Re1 S1 96(3)
C2 Ru1 Re1 S1 105.8(4)
C6 Ru1 Re1 S1 142.8(3)
C5 Ru1 Re1 S1 -176.2(3)
C4 Ru1 Re1 S1 -141.9(5)
S2 Ru1 Re1 S1 69.82(12)
Ru2 Ru1 Re1 S1 -44.37(8)
C21 Ru1 Re1 Ru2 -53.7(3)
C3 Ru1 Re1 Ru2 140(3)
C2 Ru1 Re1 Ru2 150.2(4)
C6 Ru1 Re1 Ru2 -172.8(3)
C5 Ru1 Re1 Ru2 -131.8(3)
C4 Ru1 Re1 Ru2 -97.6(5)
S2 Ru1 Re1 Ru2 114.20(10)
C21 Ru2 Re1 C25 -162.5(7)
C12 Ru2 Re1 C25 -0.9(8)
C13 Ru2 Re1 C25 7(46)
C16 Ru2 Re1 C25 -38.7(7)
C15 Ru2 Re1 C25 -80.7(7)
C14 Ru2 Re1 C25 -117.5(8)
S1 Ru2 Re1 C25 30.4(7)
Ru1 Ru2 Re1 C25 145.7(7)
C21 Ru2 Re1 C23 2.4(5)
C12 Ru2 Re1 C23 164.0(6)
C13 Ru2 Re1 C23 172(100)
C16 Ru2 Re1 C23 126.2(5)
C15 Ru2 Re1 C23 84.2(5)
C14 Ru2 Re1 C23 47.4(6)
S1 Ru2 Re1 C23 -164.7(4)
Ru1 Ru2 Re1 C23 -49.4(4)
C21 Ru2 Re1 C24 -84.0(5)
C12 Ru2 Re1 C24 77.6(6)
C13 Ru2 Re1 C24 85(46)
C16 Ru2 Re1 C24 39.9(5)
C15 Ru2 Re1 C24 -2.1(5)
C14 Ru2 Re1 C24 -39.0(6)
S1 Ru2 Re1 C24 109.0(4)
Ru1 Ru2 Re1 C24 -135.7(4)
C21 Ru2 Re1 S2 96.6(3)
C12 Ru2 Re1 S2 -101.8(5)
C13 Ru2 Re1 S2 -94(46)
C16 Ru2 Re1 S2 -139.6(4)
C15 Ru2 Re1 S2 178.4(3)
C14 Ru2 Re1 S2 141.5(5)
S1 Ru2 Re1 S2 -70.49(12)
Ru1 Ru2 Re1 S2 44.84(7)
C21 Ru2 Re1 S1 167.1(3)
C12 Ru2 Re1 S1 -31.3(5)
C13 Ru2 Re1 S1 -24(46)
C16 Ru2 Re1 S1 -69.1(4)
C15 Ru2 Re1 S1 -111.1(3)
C14 Ru2 Re1 S1 -148.0(5)
Ru1 Ru2 Re1 S1 115.33(10)
C21 Ru2 Re1 Ru1 51.7(3)
C12 Ru2 Re1 Ru1 -146.7(5)
C13 Ru2 Re1 Ru1 -139(46)
C16 Ru2 Re1 Ru1 175.6(4)
C15 Ru2 Re1 Ru1 133.6(3)
C14 Ru2 Re1 Ru1 96.7(5)
S1 Ru2 Re1 Ru1 -115.33(10)
